data_4086912
loop_
_publ_author_name
'Jian, Zhongbao'
'Daniliuc, Constantin G.'
'Kehr, Gerald'
'Erker, Gerhard'

_publ_section_title
;
 Frustrated Lewis Pair vs Metal--Carbon \s-Bond Insertion Chemistry at an
 o-Phenylene-Bridged Cp2Zr+/PPh2 System
;
_journal_issue 2
_journal_name_full Organometallics
_journal_page_first 424
_journal_paper_doi 10.1021/acs.organomet.6b00828
_journal_volume 36
_journal_year 2017
_chemical_formula_sum 'C61 H32 B F20 O P Zr'
_chemical_formula_weight 1293.87
_chemical_name_systematic
; 
 ? 
;
_space_group_IT_number 2
_symmetry_cell_setting triclinic
_symmetry_space_group_name_Hall '-P 1'
_symmetry_space_group_name_H-M 'P -1'
_atom_sites_solution_hydrogens geom
_atom_sites_solution_primary direct
_atom_sites_solution_secondary difmap
_audit_creation_method SHELXL-97
_cell_angle_alpha 79.9740(10)
_cell_angle_beta 67.0150(10)
_cell_angle_gamma 70.741(2)
_cell_formula_units_Z 2
_cell_length_a 13.1659(2)
_cell_length_b 15.0274(3)
_cell_length_c 15.4047(3)
_cell_measurement_reflns_used 7446
_cell_measurement_temperature 223(2)
_cell_measurement_theta_max 28.28
_cell_measurement_theta_min 4.08
_cell_volume 2645.21(9)
_computing_cell_refinement 'Collect (Nonius B.V., 1998)'
_computing_data_collection 'Collect (Nonius B.V., 1998)'
_computing_data_reduction 'Denzo-SMN (Otwinowski & Minor, 1997)'
_computing_molecular_graphics 'XP (BrukerAXS, 2000)'
_computing_publication_material 'SHELXL-97 (Sheldrick, 1997)'
_computing_structure_refinement 'SHELXL-97 (Sheldrick, 1997)'
_computing_structure_solution 'SHELXS-97 (Sheldrick, 1990)'
_diffrn_ambient_temperature 223(2)
_diffrn_measured_fraction_theta_full 0.980
_diffrn_measured_fraction_theta_max 0.980
_diffrn_measurement_device_type 'Nonius KappaCCD APEXII'
_diffrn_measurement_method '\w and \f scans'
_diffrn_radiation_monochromator 'Montel mirror'
_diffrn_radiation_source 'rotating anode Nonius FR591'
_diffrn_radiation_type MoK\a
_diffrn_radiation_wavelength 0.71073
_diffrn_reflns_av_R_equivalents 0.069
_diffrn_reflns_av_sigmaI/netI 0.0501
_diffrn_reflns_limit_h_max 15
_diffrn_reflns_limit_h_min 0
_diffrn_reflns_limit_k_max 17
_diffrn_reflns_limit_k_min -16
_diffrn_reflns_limit_l_max 18
_diffrn_reflns_limit_l_min -16
_diffrn_reflns_number 27339
_diffrn_reflns_theta_full 25.00
_diffrn_reflns_theta_max 25.00
_diffrn_reflns_theta_min 4.12
_exptl_absorpt_coefficient_mu 0.353
_exptl_absorpt_correction_T_max 0.9930
_exptl_absorpt_correction_T_min 0.9232
_exptl_absorpt_correction_type multi-scan
_exptl_absorpt_process_details 'Denzo (Otwinowski, Borek, Majewski & Minor, 2003)'
_exptl_crystal_colour colourless
_exptl_crystal_density_diffrn 1.624
_exptl_crystal_density_method 'not measured'
_exptl_crystal_description plate
_exptl_crystal_F_000 1292
_exptl_crystal_size_max 0.23
_exptl_crystal_size_mid 0.18
_exptl_crystal_size_min 0.02
_refine_diff_density_max 0.514
_refine_diff_density_min -0.585
_refine_diff_density_rms 0.092
_refine_ls_extinction_method none
_refine_ls_goodness_of_fit_ref 1.108
_refine_ls_hydrogen_treatment constr
_refine_ls_matrix_type full
_refine_ls_number_parameters 766
_refine_ls_number_reflns 9150
_refine_ls_number_restraints 0
_refine_ls_restrained_S_all 1.108
_refine_ls_R_factor_all 0.0976
_refine_ls_R_factor_gt 0.0713
_refine_ls_shift/su_max 0.000
_refine_ls_shift/su_mean 0.000
_refine_ls_structure_factor_coef Fsqd
_refine_ls_weighting_details 'calc w=1/[\s^2^(Fo^2^)+(0.0000P)^2^+14.0028P] where P=(Fo^2^+2Fc^2^)/3'
_refine_ls_weighting_scheme calc
_refine_ls_wR_factor_gt 0.1311
_refine_ls_wR_factor_ref 0.1499
_reflns_number_gt 7168
_reflns_number_total 9150
_reflns_threshold_expression >2sigma(I)
_cod_data_source_file om6b00828_si_002.cif
_cod_data_source_block erk8178
_cod_depositor_comments 'Adding full bibliography for 4086908--4086918.cif.'
_cod_original_cell_volume 2645.21(8)
_cod_original_sg_symbol_H-M P-1
_cod_database_code 4086912

loop_
_symmetry_equiv_pos_as_xyz
'x, y, z'
'-x, -y, -z'

loop_
_atom_site_label
_atom_site_type_symbol
_atom_site_fract_x
_atom_site_fract_y
_atom_site_fract_z
_atom_site_U_iso_or_equiv
_atom_site_adp_type
_atom_site_occupancy
_atom_site_symmetry_multiplicity
_atom_site_calc_flag
_atom_site_refinement_flags
Zr1 Zr 0.69501(5) 0.50831(4) 0.74347(4) 0.03106(15) Uani 1 1 d .
P1 P 0.86411(12) 0.35702(10) 0.88959(10) 0.0311(3) Uani 1 1 d .
O1 O 0.7253(3) 0.3775(3) 0.8026(3) 0.0339(8) Uani 1 1 d .
C1 C 0.7265(4) 0.3463(4) 0.8930(4) 0.0319(12) Uani 1 1 d .
H1 H 0.6629 0.3916 0.9380 0.038 Uiso 1 1 calc R
C2 C 0.7092(5) 0.2496(4) 0.9235(4) 0.0376(13) Uani 1 1 d .
H2 H 0.7211 0.2202 0.9793 0.045 Uiso 1 1 calc R
C3 C 0.6784(5) 0.2039(4) 0.8766(4) 0.0352(13) Uani 1 1 d .
H3 H 0.6655 0.2356 0.8219 0.042 Uiso 1 1 calc R
C11 C 0.7813(10) 0.5868(6) 0.5852(5) 0.088(3) Uani 1 1 d .
H11 H 0.7616 0.6530 0.5787 0.106 Uiso 1 1 calc R
C12 C 0.7223(6) 0.5296(7) 0.5737(4) 0.071(3) Uani 1 1 d .
H12 H 0.6549 0.5504 0.5591 0.085 Uiso 1 1 calc R
C13 C 0.7817(6) 0.4376(6) 0.5878(4) 0.0576(19) Uani 1 1 d .
H13 H 0.7618 0.3842 0.5838 0.069 Uiso 1 1 calc R
C14 C 0.8731(5) 0.4360(6) 0.6083(4) 0.0572(19) Uani 1 1 d .
H14 H 0.9272 0.3815 0.6208 0.069 Uiso 1 1 calc R
C15 C 0.8738(8) 0.5268(8) 0.6077(5) 0.079(3) Uani 1 1 d .
H15 H 0.9278 0.5454 0.6205 0.094 Uiso 1 1 calc R
C16 C 0.5386(5) 0.6565(5) 0.8148(5) 0.0479(16) Uani 1 1 d .
H16 H 0.5601 0.7108 0.8127 0.057 Uiso 1 1 calc R
C17 C 0.5083(5) 0.6327(4) 0.7471(4) 0.0435(15) Uani 1 1 d .
H17 H 0.5040 0.6689 0.6917 0.052 Uiso 1 1 calc R
C18 C 0.4853(5) 0.5452(4) 0.7756(4) 0.0443(15) Uani 1 1 d .
H18 H 0.4648 0.5119 0.7417 0.053 Uiso 1 1 calc R
C19 C 0.4980(5) 0.5160(5) 0.8629(5) 0.0524(17) Uani 1 1 d .
H19 H 0.4863 0.4604 0.8987 0.063 Uiso 1 1 calc R
C20 C 0.5313(5) 0.5848(5) 0.8874(5) 0.0558(18) Uani 1 1 d .
H20 H 0.5462 0.5833 0.9426 0.067 Uiso 1 1 calc R
C22 C 0.7961(4) 0.5435(4) 0.8213(4) 0.0320(12) Uani 1 1 d .
C21 C 0.8501(4) 0.4813(4) 0.8804(4) 0.0333(12) Uani 1 1 d .
C26 C 0.9027(6) 0.5114(5) 0.9285(5) 0.0566(19) Uani 1 1 d .
H26 H 0.9383 0.4680 0.9673 0.068 Uiso 1 1 calc R
C25 C 0.9025(6) 0.6040(4) 0.9194(5) 0.059(2) Uani 1 1 d .
H25 H 0.9367 0.6241 0.9528 0.071 Uiso 1 1 calc R
C24 C 0.8524(6) 0.6671(4) 0.8614(5) 0.0489(16) Uani 1 1 d .
H24 H 0.8536 0.7303 0.8539 0.059 Uiso 1 1 calc R
C23 C 0.8003(5) 0.6375(4) 0.8141(4) 0.0409(14) Uani 1 1 d .
H23 H 0.7658 0.6819 0.7752 0.049 Uiso 1 1 calc R
C31 C 0.9802(4) 0.3018(4) 0.7883(4) 0.0324(12) Uani 1 1 d .
C32 C 0.9829(5) 0.2202(4) 0.7566(5) 0.0474(16) Uani 1 1 d .
H32 H 0.9235 0.1918 0.7891 0.057 Uiso 1 1 calc R
C33 C 1.0724(5) 0.1801(5) 0.6773(5) 0.0577(19) Uani 1 1 d .
H33 H 1.0742 0.1242 0.6564 0.069 Uiso 1 1 calc R
C34 C 1.1597(5) 0.2223(5) 0.6285(5) 0.0489(16) Uani 1 1 d .
H34 H 1.2196 0.1964 0.5734 0.059 Uiso 1 1 calc R
C35 C 1.1577(5) 0.3022(5) 0.6612(4) 0.0463(15) Uani 1 1 d .
H35 H 1.2178 0.3299 0.6293 0.056 Uiso 1 1 calc R
C36 C 1.0688(5) 0.3424(4) 0.7403(4) 0.0394(13) Uani 1 1 d .
H36 H 1.0682 0.3975 0.7617 0.047 Uiso 1 1 calc R
C41 C 0.8872(5) 0.3032(4) 0.9964(4) 0.0342(12) Uani 1 1 d .
C42 C 0.8055(5) 0.3355(5) 1.0824(4) 0.0525(17) Uani 1 1 d .
H42 H 0.7416 0.3880 1.0838 0.063 Uiso 1 1 calc R
C43 C 0.8168(6) 0.2915(5) 1.1667(5) 0.0584(19) Uani 1 1 d .
H43 H 0.7604 0.3132 1.2249 0.070 Uiso 1 1 calc R
C44 C 0.9103(6) 0.2167(5) 1.1639(5) 0.0531(18) Uani 1 1 d .
H44 H 0.9186 0.1873 1.2208 0.064 Uiso 1 1 calc R
C45 C 0.9930(6) 0.1833(5) 1.0795(5) 0.0569(18) Uani 1 1 d .
H45 H 1.0573 0.1315 1.0790 0.068 Uiso 1 1 calc R
C46 C 0.9817(5) 0.2259(4) 0.9953(4) 0.0421(14) Uani 1 1 d .
H46 H 1.0377 0.2026 0.9375 0.051 Uiso 1 1 calc R
C51 C 0.6619(5) 0.1097(4) 0.8998(4) 0.0368(13) Uani 1 1 d .
C52 C 0.7003(5) 0.0462(5) 0.9650(4) 0.0480(16) Uani 1 1 d .
H52 H 0.7350 0.0644 0.9993 0.058 Uiso 1 1 calc R
C53 C 0.6878(6) -0.0436(5) 0.9801(5) 0.064(2) Uani 1 1 d .
H53 H 0.7144 -0.0857 1.0247 0.076 Uiso 1 1 calc R
C54 C 0.6374(6) -0.0730(5) 0.9315(6) 0.068(2) Uani 1 1 d .
H54 H 0.6297 -0.1343 0.9423 0.082 Uiso 1 1 calc R
C55 C 0.5983(6) -0.0099(5) 0.8662(5) 0.060(2) Uani 1 1 d .
H55 H 0.5639 -0.0287 0.8322 0.073 Uiso 1 1 calc R
C56 C 0.6095(5) 0.0800(5) 0.8509(5) 0.0471(15) Uani 1 1 d .
H56 H 0.5815 0.1221 0.8070 0.056 Uiso 1 1 calc R
B1 B 1.3449(5) 0.8313(4) 0.4725(5) 0.0311(14) Uani 1 1 d .
C61 C 1.2875(4) 0.7439(4) 0.5247(4) 0.0288(11) Uani 1 1 d .
F62 F 1.0930(2) 0.8248(2) 0.5402(2) 0.0427(8) Uani 1 1 d .
C62 C 1.1718(5) 0.7469(4) 0.5584(4) 0.0335(12) Uani 1 1 d .
F63 F 1.0175(3) 0.6802(3) 0.6332(3) 0.0583(10) Uani 1 1 d .
C63 C 1.1297(5) 0.6735(4) 0.6080(4) 0.0390(14) Uani 1 1 d .
F64 F 1.1636(4) 0.5183(3) 0.6761(3) 0.0660(11) Uani 1 1 d .
C64 C 1.2026(5) 0.5911(4) 0.6286(4) 0.0410(14) Uani 1 1 d .
F65 F 1.3917(3) 0.5036(2) 0.6184(3) 0.0556(10) Uani 1 1 d .
C65 C 1.3179(5) 0.5843(4) 0.5996(4) 0.0384(13) Uani 1 1 d .
F66 F 1.4709(3) 0.6476(2) 0.5261(2) 0.0416(8) Uani 1 1 d .
C66 C 1.3563(5) 0.6594(4) 0.5511(4) 0.0326(12) Uani 1 1 d .
C71 C 1.3691(4) 0.8605(4) 0.5597(4) 0.0296(12) Uani 1 1 d .
F72 F 1.1674(3) 0.9279(2) 0.6346(2) 0.0414(8) Uani 1 1 d .
C72 C 1.2760(5) 0.9027(4) 0.6369(4) 0.0337(12) Uani 1 1 d .
F73 F 1.1876(3) 0.9619(3) 0.7904(2) 0.0556(10) Uani 1 1 d .
C73 C 1.2830(5) 0.9214(4) 0.7188(4) 0.0376(13) Uani 1 1 d .
F74 F 1.3998(4) 0.9094(3) 0.8066(3) 0.0598(10) Uani 1 1 d .
C74 C 1.3897(6) 0.8961(4) 0.7262(4) 0.0427(14) Uani 1 1 d .
F75 F 1.5900(3) 0.8292(3) 0.6600(3) 0.0531(9) Uani 1 1 d .
C75 C 1.4847(5) 0.8555(4) 0.6532(4) 0.0396(14) Uani 1 1 d .
F76 F 1.5732(3) 0.7925(2) 0.5058(2) 0.0418(8) Uani 1 1 d .
C76 C 1.4744(5) 0.8373(4) 0.5728(4) 0.0346(13) Uani 1 1 d .
C81 C 1.4625(4) 0.7980(3) 0.3767(4) 0.0286(11) Uani 1 1 d .
F82 F 1.5141(3) 0.9345(2) 0.3782(2) 0.0446(8) Uani 1 1 d .
C82 C 1.5363(5) 0.8548(4) 0.3358(4) 0.0332(12) Uani 1 1 d .
F83 F 1.7006(3) 0.8935(3) 0.2219(2) 0.0518(9) Uani 1 1 d .
C83 C 1.6318(5) 0.8357(4) 0.2551(4) 0.0380(13) Uani 1 1 d .
F84 F 1.7517(3) 0.7394(3) 0.1270(2) 0.0576(10) Uani 1 1 d .
C84 C 1.6587(5) 0.7586(4) 0.2067(4) 0.0386(13) Uani 1 1 d .
F85 F 1.6121(3) 0.6246(3) 0.1937(3) 0.0559(10) Uani 1 1 d .
C85 C 1.5880(5) 0.7008(4) 0.2419(4) 0.0370(13) Uani 1 1 d .
F86 F 1.4291(3) 0.6599(2) 0.3507(2) 0.0378(7) Uani 1 1 d .
C86 C 1.4938(4) 0.7218(4) 0.3236(4) 0.0337(12) Uani 1 1 d .
C91 C 1.2620(4) 0.9200(4) 0.4283(4) 0.0320(12) Uani 1 1 d .
F92 F 1.2899(3) 1.0428(2) 0.4870(2) 0.0405(8) Uani 1 1 d .
C92 C 1.2457(4) 1.0147(4) 0.4344(4) 0.0305(12) Uani 1 1 d .
F93 F 1.1771(3) 1.1777(2) 0.3950(3) 0.0509(9) Uani 1 1 d .
C93 C 1.1875(5) 1.0872(4) 0.3862(4) 0.0374(13) Uani 1 1 d .
F94 F 1.0861(3) 1.1345(2) 0.2814(2) 0.0494(9) Uani 1 1 d .
C94 C 1.1393(4) 1.0661(4) 0.3309(4) 0.0359(13) Uani 1 1 d .
F95 F 1.1037(3) 0.9515(2) 0.2696(2) 0.0473(8) Uani 1 1 d .
C95 C 1.1502(4) 0.9738(4) 0.3243(4) 0.0359(13) Uani 1 1 d .
F96 F 1.2248(3) 0.8135(2) 0.3555(2) 0.0405(8) Uani 1 1 d .
C96 C 1.2113(4) 0.9035(4) 0.3708(4) 0.0330(12) Uani 1 1 d .

loop_
_atom_site_aniso_label
_atom_site_aniso_U_11
_atom_site_aniso_U_22
_atom_site_aniso_U_33
_atom_site_aniso_U_23
_atom_site_aniso_U_13
_atom_site_aniso_U_12
Zr1 0.0347(3) 0.0339(3) 0.0256(3) 0.0022(2) -0.0119(2) -0.0117(2)
P1 0.0306(7) 0.0314(8) 0.0324(8) -0.0014(6) -0.0133(6) -0.0079(6)
O1 0.039(2) 0.033(2) 0.032(2) 0.0041(17) -0.0168(17) -0.0117(17)
C1 0.029(3) 0.034(3) 0.028(3) 0.001(2) -0.007(2) -0.009(2)
C2 0.033(3) 0.047(4) 0.032(3) 0.002(3) -0.007(2) -0.017(3)
C3 0.037(3) 0.034(3) 0.032(3) 0.005(2) -0.013(2) -0.011(2)
C11 0.151(9) 0.043(5) 0.035(4) 0.015(4) -0.002(5) -0.028(6)
C12 0.054(4) 0.113(7) 0.024(3) -0.013(4) -0.020(3) 0.013(5)
C13 0.060(4) 0.074(5) 0.039(4) -0.022(4) 0.001(3) -0.032(4)
C14 0.037(4) 0.080(6) 0.034(4) -0.001(3) -0.005(3) -0.001(3)
C15 0.089(6) 0.137(9) 0.028(4) -0.010(5) 0.003(4) -0.083(7)
C16 0.043(4) 0.046(4) 0.054(4) -0.011(3) -0.018(3) -0.005(3)
C17 0.044(3) 0.045(4) 0.039(3) 0.008(3) -0.019(3) -0.010(3)
C18 0.038(3) 0.044(4) 0.051(4) 0.002(3) -0.021(3) -0.008(3)
C19 0.036(3) 0.054(4) 0.055(4) 0.019(3) -0.014(3) -0.013(3)
C20 0.039(4) 0.080(5) 0.034(4) -0.008(3) -0.013(3) 0.002(3)
C22 0.034(3) 0.030(3) 0.027(3) 0.002(2) -0.008(2) -0.009(2)
C21 0.033(3) 0.030(3) 0.038(3) -0.002(2) -0.015(2) -0.008(2)
C26 0.071(5) 0.043(4) 0.079(5) 0.008(3) -0.056(4) -0.015(3)
C25 0.084(5) 0.037(4) 0.088(6) -0.001(4) -0.062(5) -0.020(4)
C24 0.058(4) 0.038(4) 0.063(4) -0.002(3) -0.031(3) -0.017(3)
C23 0.048(3) 0.030(3) 0.046(4) 0.009(3) -0.022(3) -0.012(3)
C31 0.032(3) 0.031(3) 0.034(3) -0.001(2) -0.012(2) -0.008(2)
C32 0.038(3) 0.039(4) 0.058(4) -0.015(3) 0.001(3) -0.017(3)
C33 0.046(4) 0.054(4) 0.068(5) -0.025(4) -0.002(3) -0.019(3)
C34 0.039(3) 0.051(4) 0.044(4) -0.012(3) 0.001(3) -0.011(3)
C35 0.038(3) 0.049(4) 0.046(4) 0.000(3) -0.005(3) -0.019(3)
C36 0.038(3) 0.037(3) 0.043(3) 0.002(3) -0.013(3) -0.014(3)
C41 0.034(3) 0.034(3) 0.038(3) 0.000(2) -0.018(3) -0.009(2)
C42 0.043(4) 0.064(5) 0.043(4) -0.012(3) -0.019(3) 0.003(3)
C43 0.057(4) 0.081(5) 0.039(4) -0.001(4) -0.023(3) -0.015(4)
C44 0.055(4) 0.074(5) 0.045(4) 0.020(3) -0.028(3) -0.036(4)
C45 0.053(4) 0.048(4) 0.066(5) 0.020(4) -0.030(4) -0.012(3)
C46 0.036(3) 0.041(4) 0.046(4) 0.007(3) -0.016(3) -0.009(3)
C51 0.038(3) 0.032(3) 0.036(3) 0.003(2) -0.007(3) -0.015(2)
C52 0.048(4) 0.051(4) 0.041(4) 0.010(3) -0.014(3) -0.018(3)
C53 0.060(4) 0.042(4) 0.067(5) 0.020(4) -0.007(4) -0.017(3)
C54 0.065(5) 0.037(4) 0.079(6) -0.003(4) 0.007(4) -0.025(4)
C55 0.052(4) 0.054(5) 0.069(5) -0.020(4) 0.003(4) -0.029(4)
C56 0.047(4) 0.047(4) 0.049(4) -0.003(3) -0.012(3) -0.022(3)
B1 0.027(3) 0.029(3) 0.040(4) -0.002(3) -0.013(3) -0.010(3)
C61 0.033(3) 0.027(3) 0.027(3) 0.001(2) -0.011(2) -0.011(2)
F62 0.0271(16) 0.0388(19) 0.054(2) 0.0039(16) -0.0088(15) -0.0099(14)
C62 0.036(3) 0.025(3) 0.037(3) -0.001(2) -0.010(2) -0.009(2)
F63 0.042(2) 0.054(2) 0.072(3) -0.001(2) -0.0037(18) -0.0265(18)
C63 0.038(3) 0.041(4) 0.037(3) -0.006(3) -0.002(3) -0.022(3)
F64 0.082(3) 0.046(2) 0.066(3) 0.0140(19) -0.011(2) -0.041(2)
C64 0.061(4) 0.032(3) 0.028(3) 0.002(2) -0.007(3) -0.025(3)
F65 0.073(3) 0.036(2) 0.056(2) 0.0101(17) -0.031(2) -0.0107(18)
C65 0.053(4) 0.029(3) 0.035(3) 0.002(2) -0.019(3) -0.011(3)
F66 0.0374(18) 0.0359(19) 0.052(2) 0.0066(15) -0.0227(16) -0.0076(14)
C66 0.036(3) 0.032(3) 0.030(3) 0.000(2) -0.013(2) -0.010(2)
C71 0.031(3) 0.023(3) 0.033(3) 0.002(2) -0.010(2) -0.009(2)
F72 0.0308(17) 0.046(2) 0.0431(19) -0.0103(16) -0.0090(14) -0.0064(14)
C72 0.039(3) 0.023(3) 0.038(3) 0.000(2) -0.013(3) -0.010(2)
F73 0.063(2) 0.061(2) 0.040(2) -0.0157(18) -0.0068(18) -0.0213(19)
C73 0.049(4) 0.033(3) 0.029(3) -0.004(2) -0.007(3) -0.017(3)
F74 0.088(3) 0.058(2) 0.050(2) -0.0062(19) -0.036(2) -0.027(2)
C74 0.059(4) 0.040(4) 0.039(3) 0.003(3) -0.023(3) -0.023(3)
F75 0.052(2) 0.061(2) 0.065(2) 0.0077(19) -0.0387(19) -0.0242(18)
C75 0.044(3) 0.036(3) 0.048(4) 0.007(3) -0.023(3) -0.019(3)
F76 0.0321(17) 0.047(2) 0.045(2) -0.0016(16) -0.0151(15) -0.0083(15)
C76 0.038(3) 0.028(3) 0.040(3) 0.002(2) -0.013(3) -0.014(2)
C81 0.029(3) 0.022(3) 0.033(3) 0.003(2) -0.012(2) -0.007(2)
F82 0.048(2) 0.0343(19) 0.051(2) -0.0046(16) -0.0094(16) -0.0193(15)
C82 0.037(3) 0.027(3) 0.036(3) -0.001(2) -0.013(2) -0.009(2)
F83 0.051(2) 0.052(2) 0.052(2) 0.0048(17) -0.0059(17) -0.0326(18)
C83 0.041(3) 0.039(3) 0.036(3) 0.004(3) -0.010(3) -0.021(3)
F84 0.051(2) 0.064(3) 0.042(2) -0.0073(18) 0.0095(17) -0.0263(19)
C84 0.034(3) 0.042(3) 0.031(3) 0.001(3) -0.003(2) -0.011(3)
F85 0.062(2) 0.047(2) 0.049(2) -0.0146(18) 0.0024(18) -0.0249(18)
C85 0.043(3) 0.030(3) 0.033(3) -0.001(2) -0.008(3) -0.010(3)
F86 0.0397(17) 0.0318(17) 0.0388(18) -0.0041(14) -0.0044(14) -0.0172(14)
C86 0.032(3) 0.029(3) 0.039(3) 0.004(2) -0.011(2) -0.011(2)
C91 0.026(3) 0.032(3) 0.035(3) 0.003(2) -0.009(2) -0.009(2)
F92 0.0491(19) 0.0297(18) 0.051(2) -0.0033(15) -0.0257(16) -0.0112(15)
C92 0.033(3) 0.025(3) 0.032(3) 0.002(2) -0.011(2) -0.008(2)
F93 0.058(2) 0.0270(18) 0.076(3) 0.0059(17) -0.037(2) -0.0105(16)
C93 0.029(3) 0.026(3) 0.051(4) 0.004(3) -0.013(3) -0.005(2)
F94 0.052(2) 0.042(2) 0.055(2) 0.0100(17) -0.0317(18) -0.0041(16)
C94 0.029(3) 0.030(3) 0.038(3) 0.005(2) -0.009(2) -0.001(2)
F95 0.047(2) 0.052(2) 0.051(2) -0.0004(17) -0.0282(17) -0.0117(16)
C95 0.029(3) 0.047(4) 0.033(3) -0.003(3) -0.014(2) -0.009(3)
F96 0.0486(19) 0.0314(18) 0.046(2) -0.0046(15) -0.0201(16) -0.0113(15)
C96 0.033(3) 0.028(3) 0.034(3) -0.003(2) -0.006(2) -0.009(2)

loop_
_atom_type_symbol
_atom_type_description
_atom_type_scat_dispersion_real
_atom_type_scat_dispersion_imag
_atom_type_scat_source
C C 0.0033 0.0016 'International Tables Vol C Tables 4.2.6.8 and 6.1.1.4'
H H 0.0000 0.0000 'International Tables Vol C Tables 4.2.6.8 and 6.1.1.4'
B B 0.0013 0.0007 'International Tables Vol C Tables 4.2.6.8 and 6.1.1.4'
O O 0.0106 0.0060 'International Tables Vol C Tables 4.2.6.8 and 6.1.1.4'
F F 0.0171 0.0103 'International Tables Vol C Tables 4.2.6.8 and 6.1.1.4'
P P 0.1023 0.0942 'International Tables Vol C Tables 4.2.6.8 and 6.1.1.4'
Zr Zr -2.9673 0.5597 'International Tables Vol C Tables 4.2.6.8 and 6.1.1.4'

loop_
_geom_angle_atom_site_label_1
_geom_angle_atom_site_label_2
_geom_angle_atom_site_label_3
_geom_angle
O1 Zr1 C22 88.45(16)
O1 Zr1 C12 119.0(3)
C22 Zr1 C12 129.3(3)
O1 Zr1 C13 88.1(2)
C22 Zr1 C13 125.4(2)
C12 Zr1 C13 32.2(2)
O1 Zr1 C18 100.00(17)
C22 Zr1 C18 132.3(2)
C12 Zr1 C18 86.9(2)
C13 Zr1 C18 101.8(2)
O1 Zr1 C19 80.08(18)
C22 Zr1 C19 106.5(2)
C12 Zr1 C19 119.0(2)
C13 Zr1 C19 126.4(2)
C18 Zr1 C19 32.5(2)
O1 Zr1 C14 83.6(2)
C22 Zr1 C14 94.2(2)
C12 Zr1 C14 52.8(2)
C13 Zr1 C14 31.4(2)
C18 Zr1 C14 133.2(2)
C19 Zr1 C14 153.2(3)
O1 Zr1 C11 136.0(2)
C22 Zr1 C11 97.7(3)
C12 Zr1 C11 32.6(3)
C13 Zr1 C11 53.1(3)
C18 Zr1 C11 107.1(3)
C19 Zr1 C11 137.4(3)
C14 Zr1 C11 52.6(3)
O1 Zr1 C15 110.1(3)
C22 Zr1 C15 78.4(2)
C12 Zr1 C15 53.2(3)
C13 Zr1 C15 52.4(2)
C18 Zr1 C15 138.0(3)
C19 Zr1 C15 169.1(3)
C14 Zr1 C15 31.5(3)
C11 Zr1 C15 31.8(3)
O1 Zr1 C20 96.2(2)
C22 Zr1 C20 79.1(2)
C12 Zr1 C20 131.9(2)
C13 Zr1 C20 155.3(2)
C18 Zr1 C20 53.5(2)
C19 Zr1 C20 32.3(2)
C14 Zr1 C20 173.3(2)
C11 Zr1 C20 127.8(3)
C15 Zr1 C20 144.6(3)
O1 Zr1 C17 131.40(17)
C22 Zr1 C17 115.57(19)
C12 Zr1 C17 79.0(2)
C13 Zr1 C17 106.9(2)
C18 Zr1 C17 32.45(19)
C19 Zr1 C17 53.5(2)
C14 Zr1 C17 131.5(2)
C11 Zr1 C17 84.6(3)
C15 Zr1 C17 115.7(3)
C20 Zr1 C17 53.0(2)
O1 Zr1 C16 128.32(19)
C22 Zr1 C16 84.71(19)
C12 Zr1 C16 104.3(2)
C13 Zr1 C16 135.7(2)
C18 Zr1 C16 53.4(2)
C19 Zr1 C16 53.6(2)
C14 Zr1 C16 147.9(2)
C11 Zr1 C16 95.7(3)
C15 Zr1 C16 118.4(3)
C20 Zr1 C16 32.2(2)
C17 Zr1 C16 31.68(19)
C31 P1 C41 110.8(3)
C31 P1 C21 109.5(3)
C41 P1 C21 110.7(3)
C31 P1 C1 109.9(2)
C41 P1 C1 109.0(2)
C21 P1 C1 106.8(2)
C1 O1 Zr1 130.2(3)
O1 C1 C2 113.8(4)
O1 C1 P1 104.1(3)
C2 C1 P1 115.1(4)
O1 C1 H1 107.8
C2 C1 H1 107.8
P1 C1 H1 107.8
C3 C2 C1 123.9(5)
C3 C2 H2 118.1
C1 C2 H2 118.1
C2 C3 C51 127.6(5)
C2 C3 H3 116.2
C51 C3 H3 116.2
C15 C11 C12 106.8(7)
C15 C11 Zr1 74.3(4)
C12 C11 Zr1 71.9(4)
C15 C11 H11 126.6
C12 C11 H11 126.6
Zr1 C11 H11 119.1
C13 C12 C11 107.1(7)
C13 C12 Zr1 74.0(4)
C11 C12 Zr1 75.4(4)
C13 C12 H12 126.5
C11 C12 H12 126.5
Zr1 C12 H12 116.3
C14 C13 C12 109.1(7)
C14 C13 Zr1 75.7(4)
C12 C13 Zr1 73.8(4)
C14 C13 H13 125.4
C12 C13 H13 125.4
Zr1 C13 H13 117.0
C13 C14 C15 108.7(7)
C13 C14 Zr1 72.9(4)
C15 C14 Zr1 74.8(4)
C13 C14 H14 125.7
C15 C14 H14 125.7
Zr1 C14 H14 118.5
C14 C15 C11 108.3(7)
C14 C15 Zr1 73.7(4)
C11 C15 Zr1 73.9(4)
C14 C15 H15 125.8
C11 C15 H15 125.8
Zr1 C15 H15 118.5
C17 C16 C20 107.9(6)
C17 C16 Zr1 73.9(4)
C20 C16 Zr1 73.4(4)
C17 C16 H16 126.1
C20 C16 H16 126.1
Zr1 C16 H16 118.6
C16 C17 C18 108.2(6)
C16 C17 Zr1 74.4(3)
C18 C17 Zr1 71.9(3)
C16 C17 H17 125.9
C18 C17 H17 125.9
Zr1 C17 H17 119.6
C19 C18 C17 108.3(6)
C19 C18 Zr1 74.4(3)
C17 C18 Zr1 75.7(3)
C19 C18 H18 125.9
C17 C18 H18 125.9
Zr1 C18 H18 116.2
C18 C19 C20 107.5(6)
C18 C19 Zr1 73.1(3)
C20 C19 Zr1 74.8(4)
C18 C19 H19 126.2
C20 C19 H19 126.2
Zr1 C19 H19 117.8
C19 C20 C16 108.1(6)
C19 C20 Zr1 72.8(4)
C16 C20 Zr1 74.4(4)
C19 C20 H20 125.9
C16 C20 H20 125.9
Zr1 C20 H20 118.7
C21 C22 C23 114.9(5)
C21 C22 Zr1 126.6(4)
C23 C22 Zr1 118.5(4)
C26 C21 C22 121.9(5)
C26 C21 P1 117.1(4)
C22 C21 P1 120.8(4)
C25 C26 C21 120.4(6)
C25 C26 H26 119.8
C21 C26 H26 119.8
C24 C25 C26 119.9(6)
C24 C25 H25 120.0
C26 C25 H25 120.0
C25 C24 C23 119.7(6)
C25 C24 H24 120.2
C23 C24 H24 120.2
C24 C23 C22 123.3(5)
C24 C23 H23 118.4
C22 C23 H23 118.4
C32 C31 C36 119.3(5)
C32 C31 P1 121.6(4)
C36 C31 P1 119.1(4)
C33 C32 C31 120.3(6)
C33 C32 H32 119.8
C31 C32 H32 119.8
C32 C33 C34 120.0(6)
C32 C33 H33 120.0
C34 C33 H33 120.0
C35 C34 C33 119.4(6)
C35 C34 H34 120.3
C33 C34 H34 120.3
C34 C35 C36 120.8(6)
C34 C35 H35 119.6
C36 C35 H35 119.6
C35 C36 C31 120.1(6)
C35 C36 H36 119.9
C31 C36 H36 119.9
C42 C41 C46 119.0(5)
C42 C41 P1 119.3(4)
C46 C41 P1 121.7(4)
C41 C42 C43 120.8(6)
C41 C42 H42 119.6
C43 C42 H42 119.6
C44 C43 C42 119.2(7)
C44 C43 H43 120.4
C42 C43 H43 120.4
C43 C44 C45 121.3(6)
C43 C44 H44 119.4
C45 C44 H44 119.4
C44 C45 C46 119.9(6)
C44 C45 H45 120.0
C46 C45 H45 120.0
C45 C46 C41 119.8(6)
C45 C46 H46 120.1
C41 C46 H46 120.1
C52 C51 C56 117.9(6)
C52 C51 C3 123.2(5)
C56 C51 C3 118.8(5)
C53 C52 C51 120.5(7)
C53 C52 H52 119.7
C51 C52 H52 119.7
C54 C53 C52 121.6(7)
C54 C53 H53 119.2
C52 C53 H53 119.2
C53 C54 C55 118.4(7)
C53 C54 H54 120.8
C55 C54 H54 120.8
C56 C55 C54 120.6(7)
C56 C55 H55 119.7
C54 C55 H55 119.7
C55 C56 C51 120.9(7)
C55 C56 H56 119.5
C51 C56 H56 119.5
C71 B1 C91 113.5(4)
C71 B1 C61 101.0(4)
C91 B1 C61 114.4(4)
C71 B1 C81 114.4(4)
C91 B1 C81 101.6(4)
C61 B1 C81 112.5(4)
C62 C61 C66 112.5(5)
C62 C61 B1 127.8(5)
C66 C61 B1 119.2(4)
F62 C62 C63 115.7(5)
F62 C62 C61 120.0(5)
C63 C62 C61 124.3(5)
F63 C63 C64 119.2(5)
F63 C63 C62 120.5(5)
C64 C63 C62 120.2(5)
F64 C64 C63 121.2(6)
F64 C64 C65 120.2(6)
C63 C64 C65 118.5(5)
F65 C65 C66 120.9(5)
F65 C65 C64 119.7(5)
C66 C65 C64 119.5(5)
F66 C66 C65 116.0(5)
F66 C66 C61 119.1(5)
C65 C66 C61 124.9(5)
C72 C71 C76 112.8(5)
C72 C71 B1 119.2(5)
C76 C71 B1 127.5(5)
F72 C72 C73 115.5(5)
F72 C72 C71 119.3(5)
C73 C72 C71 125.2(5)
F73 C73 C74 120.6(5)
F73 C73 C72 121.0(5)
C74 C73 C72 118.4(5)
F74 C74 C75 120.0(6)
F74 C74 C73 120.3(6)
C75 C74 C73 119.7(5)
F75 C75 C74 120.3(5)
F75 C75 C76 119.3(5)
C74 C75 C76 120.3(5)
F76 C76 C75 116.1(5)
F76 C76 C71 120.4(5)
C75 C76 C71 123.6(5)
C86 C81 C82 112.0(5)
C86 C81 B1 127.4(4)
C82 C81 B1 120.3(5)
F82 C82 C83 116.5(5)
F82 C82 C81 118.8(5)
C83 C82 C81 124.6(5)
F83 C83 C84 118.9(5)
F83 C83 C82 120.7(5)
C84 C83 C82 120.4(5)
F84 C84 C83 121.0(5)
F84 C84 C85 121.0(5)
C83 C84 C85 118.0(5)
F85 C85 C86 121.2(5)
F85 C85 C84 118.9(5)
C86 C85 C84 119.9(5)
F86 C86 C85 114.5(5)
F86 C86 C81 120.4(5)
C85 C86 C81 125.1(5)
C92 C91 C96 113.4(5)
C92 C91 B1 125.6(5)
C96 C91 B1 120.7(5)
F92 C92 C91 120.9(5)
F92 C92 C93 115.1(5)
C91 C92 C93 124.0(5)
F93 C93 C94 120.1(5)
F93 C93 C92 120.2(5)
C94 C93 C92 119.7(5)
F94 C94 C95 120.5(5)
F94 C94 C93 120.7(5)
C95 C94 C93 118.7(5)
F95 C95 C94 119.6(5)
F95 C95 C96 120.3(5)
C94 C95 C96 120.1(5)
F96 C96 C95 116.4(5)
F96 C96 C91 119.4(5)
C95 C96 C91 124.1(5)

loop_
_geom_bond_atom_site_label_1
_geom_bond_atom_site_label_2
_geom_bond_distance
Zr1 O1 1.999(4)
Zr1 C22 2.328(5)
Zr1 C12 2.475(6)
Zr1 C13 2.477(6)
Zr1 C18 2.489(6)
Zr1 C19 2.505(6)
Zr1 C14 2.512(6)
Zr1 C11 2.519(7)
Zr1 C15 2.525(7)
Zr1 C20 2.530(6)
Zr1 C17 2.537(6)
Zr1 C16 2.543(6)
P1 C31 1.792(5)
P1 C41 1.794(6)
P1 C21 1.800(5)
P1 C1 1.851(5)
O1 C1 1.393(6)
C1 C2 1.510(8)
C1 H1 0.9900
C2 C3 1.322(8)
C2 H2 0.9400
C3 C51 1.465(7)
C3 H3 0.9400
C11 C15 1.383(12)
C11 C12 1.404(12)
C11 H11 0.9400
C12 C13 1.373(11)
C12 H12 0.9400
C13 C14 1.350(9)
C13 H13 0.9400
C14 C15 1.366(11)
C14 H14 0.9400
C15 H15 0.9400
C16 C17 1.387(8)
C16 C20 1.409(9)
C16 H16 0.9400
C17 C18 1.405(8)
C17 H17 0.9400
C18 C19 1.396(9)
C18 H18 0.9400
C19 C20 1.403(10)
C19 H19 0.9400
C20 H20 0.9400
C22 C21 1.407(7)
C22 C23 1.415(7)
C21 C26 1.400(8)
C26 C25 1.373(9)
C26 H26 0.9400
C25 C24 1.373(9)
C25 H25 0.9400
C24 C23 1.380(8)
C24 H24 0.9400
C23 H23 0.9400
C31 C32 1.383(8)
C31 C36 1.385(7)
C32 C33 1.380(8)
C32 H32 0.9400
C33 C34 1.390(9)
C33 H33 0.9400
C34 C35 1.369(9)
C34 H34 0.9400
C35 C36 1.377(8)
C35 H35 0.9400
C36 H36 0.9400
C41 C42 1.384(8)
C41 C46 1.391(8)
C42 C43 1.390(9)
C42 H42 0.9400
C43 C44 1.357(9)
C43 H43 0.9400
C44 C45 1.375(10)
C44 H44 0.9400
C45 C46 1.383(8)
C45 H45 0.9400
C46 H46 0.9400
C51 C52 1.386(8)
C51 C56 1.404(8)
C52 C53 1.382(9)
C52 H52 0.9400
C53 C54 1.375(11)
C53 H53 0.9400
C54 C55 1.388(11)
C54 H54 0.9400
C55 C56 1.376(9)
C55 H55 0.9400
C56 H56 0.9400
B1 C71 1.652(8)
B1 C91 1.655(8)
B1 C61 1.659(8)
B1 C81 1.670(8)
C61 C62 1.392(7)
C61 C66 1.396(7)
F62 C62 1.356(6)
C62 C63 1.373(7)
F63 C63 1.346(6)
C63 C64 1.369(8)
F64 C64 1.339(6)
C64 C65 1.378(8)
F65 C65 1.348(6)
C65 C66 1.369(8)
F66 C66 1.360(6)
C71 C72 1.388(7)
C71 C76 1.400(7)
F72 C72 1.366(6)
C72 C73 1.382(8)
F73 C73 1.346(6)
C73 C74 1.375(8)
F74 C74 1.350(6)
C74 C75 1.355(8)
F75 C75 1.352(6)
C75 C76 1.379(8)
F76 C76 1.351(6)
C81 C86 1.379(7)
C81 C82 1.397(7)
F82 C82 1.355(6)
C82 C83 1.369(8)
F83 C83 1.356(6)
C83 C84 1.360(8)
F84 C84 1.344(6)
C84 C85 1.374(8)
F85 C85 1.354(6)
C85 C86 1.372(8)
F86 C86 1.369(6)
C91 C92 1.381(7)
C91 C96 1.392(7)
F92 C92 1.349(6)
C92 C93 1.392(7)
F93 C93 1.348(6)
C93 C94 1.370(8)
F94 C94 1.341(6)
C94 C95 1.365(8)
F95 C95 1.353(6)
C95 C96 1.379(8)
F96 C96 1.355(6)

loop_
_geom_torsion_atom_site_label_1
_geom_torsion_atom_site_label_2
_geom_torsion_atom_site_label_3
_geom_torsion_atom_site_label_4
_geom_torsion
C22 Zr1 O1 C1 38.4(4)
C12 Zr1 O1 C1 173.6(4)
C13 Zr1 O1 C1 163.9(4)
C18 Zr1 O1 C1 -94.4(4)
C19 Zr1 O1 C1 -68.6(4)
C14 Zr1 O1 C1 132.7(4)
C11 Zr1 O1 C1 137.9(5)
C15 Zr1 O1 C1 115.4(4)
C20 Zr1 O1 C1 -40.5(4)
C17 Zr1 O1 C1 -85.1(4)
C16 Zr1 O1 C1 -43.6(5)
Zr1 O1 C1 C2 158.6(3)
Zr1 O1 C1 P1 -75.3(4)
C31 P1 C1 O1 -50.2(4)
C41 P1 C1 O1 -171.8(3)
C21 P1 C1 O1 68.5(4)
C31 P1 C1 C2 75.1(4)
C41 P1 C1 C2 -46.5(5)
C21 P1 C1 C2 -166.2(4)
O1 C1 C2 C3 -9.8(8)
P1 C1 C2 C3 -129.9(5)
C1 C2 C3 C51 178.7(5)
O1 Zr1 C11 C15 -43.0(8)
C22 Zr1 C11 C15 52.8(6)
C12 Zr1 C11 C15 -114.0(7)
C13 Zr1 C11 C15 -76.2(5)
C18 Zr1 C11 C15 -168.4(5)
C19 Zr1 C11 C15 177.6(5)
C14 Zr1 C11 C15 -36.5(5)
C20 Zr1 C11 C15 135.0(5)
C17 Zr1 C11 C15 168.0(6)
C16 Zr1 C11 C15 138.2(5)
O1 Zr1 C11 C12 71.1(7)
C22 Zr1 C11 C12 166.9(5)
C13 Zr1 C11 C12 37.8(4)
C18 Zr1 C11 C12 -54.3(6)
C19 Zr1 C11 C12 -68.4(6)
C14 Zr1 C11 C12 77.5(5)
C15 Zr1 C11 C12 114.0(7)
C20 Zr1 C11 C12 -111.0(5)
C17 Zr1 C11 C12 -78.0(5)
C16 Zr1 C11 C12 -107.7(5)
C15 C11 C12 C13 -1.1(8)
Zr1 C11 C12 C13 -67.8(5)
C15 C11 C12 Zr1 66.7(5)
O1 Zr1 C12 C13 -18.3(6)
C22 Zr1 C12 C13 96.1(6)
C18 Zr1 C12 C13 -118.1(5)
C19 Zr1 C12 C13 -113.1(5)
C14 Zr1 C12 C13 36.3(4)
C11 Zr1 C12 C13 113.0(7)
C15 Zr1 C12 C13 76.0(5)
C20 Zr1 C12 C13 -149.9(4)
C17 Zr1 C12 C13 -149.8(5)
C16 Zr1 C12 C13 -169.0(4)
O1 Zr1 C12 C11 -131.3(6)
C22 Zr1 C12 C11 -16.9(7)
C13 Zr1 C12 C11 -113.0(7)
C18 Zr1 C12 C11 128.9(6)
C19 Zr1 C12 C11 134.0(5)
C14 Zr1 C12 C11 -76.7(5)
C15 Zr1 C12 C11 -37.0(5)
C20 Zr1 C12 C11 97.1(6)
C17 Zr1 C12 C11 97.2(6)
C16 Zr1 C12 C11 78.0(6)
C11 C12 C13 C14 0.7(8)
Zr1 C12 C13 C14 -68.1(5)
C11 C12 C13 Zr1 68.8(5)
O1 Zr1 C13 C14 -80.8(5)
C22 Zr1 C13 C14 6.0(6)
C12 Zr1 C13 C14 115.2(7)
C18 Zr1 C13 C14 179.4(5)
C19 Zr1 C13 C14 -157.0(4)
C11 Zr1 C13 C14 76.8(6)
C15 Zr1 C13 C14 36.5(5)
C20 Zr1 C13 C14 178.4(6)
C17 Zr1 C13 C14 146.3(5)
C16 Zr1 C13 C14 130.5(5)
O1 Zr1 C13 C12 164.0(5)
C22 Zr1 C13 C12 -109.2(5)
C18 Zr1 C13 C12 64.2(5)
C19 Zr1 C13 C12 87.8(5)
C14 Zr1 C13 C12 -115.2(7)
C11 Zr1 C13 C12 -38.4(5)
C15 Zr1 C13 C12 -78.7(6)
C20 Zr1 C13 C12 63.2(8)
C17 Zr1 C13 C12 31.1(5)
C16 Zr1 C13 C12 15.3(6)
C12 C13 C14 C15 0.1(8)
Zr1 C13 C14 C15 -66.8(5)
C12 C13 C14 Zr1 66.9(5)
O1 Zr1 C14 C13 96.9(5)
C22 Zr1 C14 C13 -175.1(5)
C12 Zr1 C14 C13 -37.2(5)
C18 Zr1 C14 C13 -0.8(6)
C19 Zr1 C14 C13 44.2(7)
C11 Zr1 C14 C13 -78.6(5)
C15 Zr1 C14 C13 -115.5(7)
C20 Zr1 C14 C13 -174(2)
C17 Zr1 C14 C13 -45.2(6)
C16 Zr1 C14 C13 -88.5(6)
O1 Zr1 C14 C15 -147.6(5)
C22 Zr1 C14 C15 -59.6(5)
C12 Zr1 C14 C15 78.3(6)
C13 Zr1 C14 C15 115.5(7)
C18 Zr1 C14 C15 114.7(6)
C19 Zr1 C14 C15 159.7(5)
C11 Zr1 C14 C15 36.9(5)
C20 Zr1 C14 C15 -59(2)
C17 Zr1 C14 C15 70.3(6)
C16 Zr1 C14 C15 27.1(7)
C13 C14 C15 C11 -0.8(8)
Zr1 C14 C15 C11 -66.3(5)
C13 C14 C15 Zr1 65.6(5)
C12 C11 C15 C14 1.2(8)
Zr1 C11 C15 C14 66.2(5)
C12 C11 C15 Zr1 -65.1(5)
O1 Zr1 C15 C14 34.6(5)
C22 Zr1 C15 C14 118.6(5)
C12 Zr1 C15 C14 -77.2(5)
C13 Zr1 C15 C14 -36.4(4)
C18 Zr1 C15 C14 -98.4(6)
C19 Zr1 C15 C14 -123.9(14)
C11 Zr1 C15 C14 -115.2(7)
C20 Zr1 C15 C14 170.0(4)
C17 Zr1 C15 C14 -128.5(5)
C16 Zr1 C15 C14 -164.1(4)
O1 Zr1 C15 C11 149.7(6)
C22 Zr1 C15 C11 -126.3(6)
C12 Zr1 C15 C11 38.0(5)
C13 Zr1 C15 C11 78.7(6)
C18 Zr1 C15 C11 16.7(8)
C19 Zr1 C15 C11 -8.8(17)
C14 Zr1 C15 C11 115.2(7)
C20 Zr1 C15 C11 -74.8(6)
C17 Zr1 C15 C11 -13.3(6)
C16 Zr1 C15 C11 -48.9(6)
O1 Zr1 C16 C17 -108.9(4)
C22 Zr1 C16 C17 167.3(4)
C12 Zr1 C16 C17 38.0(5)
C13 Zr1 C16 C17 29.7(5)
C18 Zr1 C16 C17 -37.1(4)
C19 Zr1 C16 C17 -77.8(4)
C14 Zr1 C16 C17 77.9(6)
C11 Zr1 C16 C17 70.0(5)
C15 Zr1 C16 C17 93.6(4)
C20 Zr1 C16 C17 -114.8(6)
O1 Zr1 C16 C20 5.9(5)
C22 Zr1 C16 C20 -77.9(4)
C12 Zr1 C16 C20 152.8(4)
C13 Zr1 C16 C20 144.5(4)
C18 Zr1 C16 C20 77.7(4)
C19 Zr1 C16 C20 37.0(4)
C14 Zr1 C16 C20 -167.3(4)
C11 Zr1 C16 C20 -175.2(5)
C15 Zr1 C16 C20 -151.7(4)
C17 Zr1 C16 C20 114.8(6)
C20 C16 C17 C18 -1.6(7)
Zr1 C16 C17 C18 64.4(4)
C20 C16 C17 Zr1 -66.1(4)
O1 Zr1 C17 C16 98.4(4)
C22 Zr1 C17 C16 -14.1(4)
C12 Zr1 C17 C16 -142.5(5)
C13 Zr1 C17 C16 -158.8(4)
C18 Zr1 C17 C16 115.6(6)
C19 Zr1 C17 C16 78.0(4)
C14 Zr1 C17 C16 -136.1(4)
C11 Zr1 C17 C16 -110.0(5)
C15 Zr1 C17 C16 -103.0(4)
C20 Zr1 C17 C16 37.4(4)
O1 Zr1 C17 C18 -17.2(5)
C22 Zr1 C17 C18 -129.7(4)
C12 Zr1 C17 C18 101.8(4)
C13 Zr1 C17 C18 85.6(4)
C19 Zr1 C17 C18 -37.6(4)
C14 Zr1 C17 C18 108.3(4)
C11 Zr1 C17 C18 134.3(4)
C15 Zr1 C17 C18 141.4(4)
C20 Zr1 C17 C18 -78.3(4)
C16 Zr1 C17 C18 -115.6(6)
C16 C17 C18 C19 1.8(7)
Zr1 C17 C18 C19 67.9(4)
C16 C17 C18 Zr1 -66.1(4)
O1 Zr1 C18 C19 52.9(4)
C22 Zr1 C18 C19 -44.2(5)
C12 Zr1 C18 C19 171.8(5)
C13 Zr1 C18 C19 143.1(4)
C14 Zr1 C18 C19 143.5(4)
C11 Zr1 C18 C19 -162.2(4)
C15 Zr1 C18 C19 -171.3(5)
C20 Zr1 C18 C19 -37.4(4)
C17 Zr1 C18 C19 -114.0(6)
C16 Zr1 C18 C19 -77.9(4)
O1 Zr1 C18 C17 166.9(3)
C22 Zr1 C18 C17 69.9(4)
C12 Zr1 C18 C17 -74.2(4)
C13 Zr1 C18 C17 -102.9(4)
C19 Zr1 C18 C17 114.0(6)
C14 Zr1 C18 C17 -102.5(4)
C11 Zr1 C18 C17 -48.1(4)
C15 Zr1 C18 C17 -57.3(6)
C20 Zr1 C18 C17 76.6(4)
C16 Zr1 C18 C17 36.1(4)
C17 C18 C19 C20 -1.2(7)
Zr1 C18 C19 C20 67.5(4)
C17 C18 C19 Zr1 -68.7(4)
O1 Zr1 C19 C18 -127.1(4)
C22 Zr1 C19 C18 147.5(4)
C12 Zr1 C19 C18 -9.4(5)
C13 Zr1 C19 C18 -46.9(5)
C14 Zr1 C19 C18 -73.7(6)
C11 Zr1 C19 C18 25.6(6)
C15 Zr1 C19 C18 32.4(15)
C20 Zr1 C19 C18 114.1(6)
C17 Zr1 C19 C18 37.6(4)
C16 Zr1 C19 C18 77.2(4)
O1 Zr1 C19 C20 118.8(4)
C22 Zr1 C19 C20 33.4(4)
C12 Zr1 C19 C20 -123.5(4)
C13 Zr1 C19 C20 -161.0(4)
C18 Zr1 C19 C20 -114.1(6)
C14 Zr1 C19 C20 172.1(5)
C11 Zr1 C19 C20 -88.5(5)
C15 Zr1 C19 C20 -81.7(14)
C17 Zr1 C19 C20 -76.6(4)
C16 Zr1 C19 C20 -36.9(4)
C18 C19 C20 C16 0.2(7)
Zr1 C19 C20 C16 66.6(4)
C18 C19 C20 Zr1 -66.4(4)
C17 C16 C20 C19 0.9(7)
Zr1 C16 C20 C19 -65.6(4)
C17 C16 C20 Zr1 66.4(4)
O1 Zr1 C20 C19 -60.3(4)
C22 Zr1 C20 C19 -147.5(4)
C12 Zr1 C20 C19 78.5(5)
C13 Zr1 C20 C19 38.8(8)
C18 Zr1 C20 C19 37.6(4)
C14 Zr1 C20 C19 -148(2)
C11 Zr1 C20 C19 121.1(5)
C15 Zr1 C20 C19 161.2(5)
C17 Zr1 C20 C19 78.4(4)
C16 Zr1 C20 C19 115.1(5)
O1 Zr1 C20 C16 -175.4(4)
C22 Zr1 C20 C16 97.4(4)
C12 Zr1 C20 C16 -36.6(6)
C13 Zr1 C20 C16 -76.3(8)
C18 Zr1 C20 C16 -77.5(4)
C19 Zr1 C20 C16 -115.1(5)
C14 Zr1 C20 C16 97(2)
C11 Zr1 C20 C16 6.0(6)
C15 Zr1 C20 C16 46.1(6)
C17 Zr1 C20 C16 -36.7(4)
O1 Zr1 C22 C21 1.2(5)
C12 Zr1 C22 C21 -125.9(5)
C13 Zr1 C22 C21 -85.3(5)
C18 Zr1 C22 C21 103.4(5)
C19 Zr1 C22 C21 80.4(5)
C14 Zr1 C22 C21 -82.2(5)
C11 Zr1 C22 C21 -135.0(5)
C15 Zr1 C22 C21 -109.6(5)
C20 Zr1 C22 C21 97.9(5)
C17 Zr1 C22 C21 137.3(5)
C16 Zr1 C22 C21 130.0(5)
O1 Zr1 C22 C23 -175.1(4)
C12 Zr1 C22 C23 57.7(5)
C13 Zr1 C22 C23 98.3(5)
C18 Zr1 C22 C23 -73.0(5)
C19 Zr1 C22 C23 -95.9(4)
C14 Zr1 C22 C23 101.4(5)
C11 Zr1 C22 C23 48.6(5)
C15 Zr1 C22 C23 74.1(5)
C20 Zr1 C22 C23 -78.5(5)
C17 Zr1 C22 C23 -39.0(5)
C16 Zr1 C22 C23 -46.4(4)
C23 C22 C21 C26 0.5(8)
Zr1 C22 C21 C26 -175.9(5)
C23 C22 C21 P1 -174.5(4)
Zr1 C22 C21 P1 9.1(7)
C31 P1 C21 C26 -97.2(5)
C41 P1 C21 C26 25.3(6)
C1 P1 C21 C26 143.8(5)
C31 P1 C21 C22 78.0(5)
C41 P1 C21 C22 -159.4(4)
C1 P1 C21 C22 -41.0(5)
C22 C21 C26 C25 0.2(10)
P1 C21 C26 C25 175.4(6)
C21 C26 C25 C24 -1.2(12)
C26 C25 C24 C23 1.4(11)
C25 C24 C23 C22 -0.6(10)
C21 C22 C23 C24 -0.3(9)
Zr1 C22 C23 C24 176.4(5)
C41 P1 C31 C32 83.9(5)
C21 P1 C31 C32 -153.7(5)
C1 P1 C31 C32 -36.7(6)
C41 P1 C31 C36 -96.6(5)
C21 P1 C31 C36 25.8(5)
C1 P1 C31 C36 142.8(4)
C36 C31 C32 C33 -0.7(10)
P1 C31 C32 C33 178.8(5)
C31 C32 C33 C34 -0.7(11)
C32 C33 C34 C35 1.9(11)
C33 C34 C35 C36 -1.8(10)
C34 C35 C36 C31 0.5(10)
C32 C31 C36 C35 0.7(9)
P1 C31 C36 C35 -178.8(5)
C31 P1 C41 C42 -179.0(5)
C21 P1 C41 C42 59.2(5)
C1 P1 C41 C42 -57.9(6)
C31 P1 C41 C46 -3.1(6)
C21 P1 C41 C46 -124.9(5)
C1 P1 C41 C46 118.0(5)
C46 C41 C42 C43 -0.3(10)
P1 C41 C42 C43 175.7(5)
C41 C42 C43 C44 1.0(11)
C42 C43 C44 C45 -0.7(11)
C43 C44 C45 C46 -0.2(11)
C44 C45 C46 C41 0.8(10)
C42 C41 C46 C45 -0.5(9)
P1 C41 C46 C45 -176.5(5)
C2 C3 C51 C52 -14.1(9)
C2 C3 C51 C56 168.8(6)
C56 C51 C52 C53 0.7(9)
C3 C51 C52 C53 -176.4(6)
C51 C52 C53 C54 0.0(10)
C52 C53 C54 C55 -0.2(11)
C53 C54 C55 C56 -0.2(10)
C54 C55 C56 C51 0.9(10)
C52 C51 C56 C55 -1.1(9)
C3 C51 C56 C55 176.1(6)
C71 B1 C61 C62 103.0(6)
C91 B1 C61 C62 -19.4(8)
C81 B1 C61 C62 -134.6(5)
C71 B1 C61 C66 -67.8(6)
C91 B1 C61 C66 169.9(5)
C81 B1 C61 C66 54.6(6)
C66 C61 C62 F62 179.0(5)
B1 C61 C62 F62 7.8(8)
C66 C61 C62 C63 -3.0(8)
B1 C61 C62 C63 -174.3(5)
F62 C62 C63 F63 2.0(8)
C61 C62 C63 F63 -176.0(5)
F62 C62 C63 C64 178.9(5)
C61 C62 C63 C64 0.9(9)
F63 C63 C64 F64 -2.4(9)
C62 C63 C64 F64 -179.3(5)
F63 C63 C64 C65 177.8(5)
C62 C63 C64 C65 0.9(9)
F64 C64 C65 F65 0.7(8)
C63 C64 C65 F65 -179.5(5)
F64 C64 C65 C66 -179.9(5)
C63 C64 C65 C66 -0.1(8)
F65 C65 C66 F66 -1.5(8)
C64 C65 C66 F66 179.1(5)
F65 C65 C66 C61 177.0(5)
C64 C65 C66 C61 -2.4(9)
C62 C61 C66 F66 -177.7(5)
B1 C61 C66 F66 -5.7(7)
C62 C61 C66 C65 3.8(8)
B1 C61 C66 C65 175.9(5)
C91 B1 C71 C72 54.3(6)
C61 B1 C71 C72 -68.6(6)
C81 B1 C71 C72 170.3(5)
C91 B1 C71 C76 -134.6(5)
C61 B1 C71 C76 102.5(6)
C81 B1 C71 C76 -18.6(7)
C76 C71 C72 F72 -179.0(4)
B1 C71 C72 F72 -6.7(7)
C76 C71 C72 C73 0.3(8)
B1 C71 C72 C73 172.7(5)
F72 C72 C73 F73 0.0(7)
C71 C72 C73 F73 -179.4(5)
F72 C72 C73 C74 178.8(5)
C71 C72 C73 C74 -0.6(8)
F73 C73 C74 F74 1.7(8)
C72 C73 C74 F74 -177.1(5)
F73 C73 C74 C75 -180.0(5)
C72 C73 C74 C75 1.2(8)
F74 C74 C75 F75 -0.8(8)
C73 C74 C75 F75 -179.2(5)
F74 C74 C75 C76 176.7(5)
C73 C74 C75 C76 -1.7(9)
F75 C75 C76 F76 0.7(7)
C74 C75 C76 F76 -176.8(5)
F75 C75 C76 C71 179.0(5)
C74 C75 C76 C71 1.5(9)
C72 C71 C76 F76 177.5(5)
B1 C71 C76 F76 5.9(8)
C72 C71 C76 C75 -0.7(8)
B1 C71 C76 C75 -172.3(5)
C71 B1 C81 C86 135.5(5)
C91 B1 C81 C86 -101.8(6)
C61 B1 C81 C86 21.0(7)
C71 B1 C81 C82 -51.4(7)
C91 B1 C81 C82 71.3(6)
C61 B1 C81 C82 -165.9(5)
C86 C81 C82 F82 177.7(5)
B1 C81 C82 F82 3.6(7)
C86 C81 C82 C83 -3.0(8)
B1 C81 C82 C83 -177.0(5)
F82 C82 C83 F83 1.3(8)
C81 C82 C83 F83 -178.0(5)
F82 C82 C83 C84 -178.3(5)
C81 C82 C83 C84 2.4(9)
F83 C83 C84 F84 -0.1(9)
C82 C83 C84 F84 179.5(5)
F83 C83 C84 C85 179.7(5)
C82 C83 C84 C85 -0.7(9)
F84 C84 C85 F85 -1.4(9)
C83 C84 C85 F85 178.7(5)
F84 C84 C85 C86 179.7(5)
C83 C84 C85 C86 -0.1(9)
F85 C85 C86 F86 0.2(8)
C84 C85 C86 F86 179.0(5)
F85 C85 C86 C81 -179.6(5)
C84 C85 C86 C81 -0.8(9)
C82 C81 C86 F86 -177.6(5)
B1 C81 C86 F86 -4.0(8)
C82 C81 C86 C85 2.2(8)
B1 C81 C86 C85 175.7(5)
C71 B1 C91 C92 22.6(7)
C61 B1 C91 C92 137.8(5)
C81 B1 C91 C92 -100.7(6)
C71 B1 C91 C96 -164.8(5)
C61 B1 C91 C96 -49.6(7)
C81 B1 C91 C96 71.8(6)
C96 C91 C92 F92 -179.6(5)
B1 C91 C92 F92 -6.6(8)
C96 C91 C92 C93 -1.7(8)
B1 C91 C92 C93 171.3(5)
F92 C92 C93 F93 -0.9(7)
C91 C92 C93 F93 -178.9(5)
F92 C92 C93 C94 -180.0(5)
C91 C92 C93 C94 2.0(9)
F93 C93 C94 F94 3.1(8)
C92 C93 C94 F94 -177.8(5)
F93 C93 C94 C95 -179.3(5)
C92 C93 C94 C95 -0.2(8)
F94 C94 C95 F95 -2.0(8)
C93 C94 C95 F95 -179.7(5)
F94 C94 C95 C96 175.9(5)
C93 C94 C95 C96 -1.7(8)
F95 C95 C96 F96 2.3(7)
C94 C95 C96 F96 -175.6(5)
F95 C95 C96 C91 179.9(5)
C94 C95 C96 C91 2.0(9)
C92 C91 C96 F96 177.3(4)
B1 C91 C96 F96 3.8(7)
C92 C91 C96 C95 -0.3(8)
B1 C91 C96 C95 -173.7(5)
